data_4088464
loop_
_publ_author_name
'Taguchi, Hiro-omi'
'Sasaki, Daichi'
'Takeuchi, Katsuhiko'
'Tsujimoto, Shota'
'Matsuo, Tsukasa'
'Tanaka, Hiromasa'
'Yoshizawa, Kazunari'
'Ozawa, Fumiyuki'

_publ_section_title
;
 Unsymmetrical PNP-Pincer Type Phosphaalkene Ligands Protected by a
 Fused-Ring Bulky Eind Group: Synthesis and Applications to Rh(I) and
 Ir(I) Complexes
;
_journal_issue 10
_journal_name_full Organometallics
_journal_page_first 1526
_journal_paper_doi 10.1021/acs.organomet.6b00113
_journal_volume 35
_journal_year 2016
_chemical_formula_sum 'C65 H102 Cl Ir K N O6 P2'
_chemical_formula_weight 1322.17
_space_group_IT_number 14
_space_group_name_Hall '-P 2ybc'
_space_group_name_H-M_alt 'P 1 21/c 1'
_symmetry_cell_setting monoclinic
_symmetry_space_group_name_H-M 'P 1 21/c 1'
_atom_sites_solution_hydrogens geom
_atom_sites_solution_primary direct
_atom_sites_solution_secondary difmap
_audit_creation_method SHELXL-97
_cell_angle_alpha 90.00
_cell_angle_beta 104.227(3)
_cell_angle_gamma 90.00
_cell_formula_units_Z 4
_cell_length_a 12.222(3)
_cell_length_b 29.346(8)
_cell_length_c 18.875(5)
_cell_measurement_reflns_used 13869
_cell_measurement_temperature 103(2)
_cell_measurement_theta_max 30.6060
_cell_measurement_theta_min 1.7189
_cell_volume 6562(3)
_computing_cell_refinement 'CrystalClear (Rigaku Inc., 2008)'
_computing_data_collection 'CrystalClear (Rigaku Inc., 2008)'
_computing_data_reduction 'CrystalClear (Rigaku Inc., 2008)'
_computing_structure_refinement 'SHELXL-97 (Sheldrick, 1997)'
_computing_structure_solution 'SHELXS-97 (Sheldrick, 1990)'
_diffrn_ambient_temperature 103(2)
_diffrn_detector_area_resol_mean 28.5714
_diffrn_measured_fraction_theta_full 0.997
_diffrn_measured_fraction_theta_max 0.997
_diffrn_measurement_device_type Saturn724+
_diffrn_measurement_method dtprofit.ref
_diffrn_radiation_monochromator graphite
_diffrn_radiation_source 'fine-focus sealed tube'
_diffrn_radiation_type MoK\a
_diffrn_radiation_wavelength 0.71075
_diffrn_reflns_av_R_equivalents 0.0929
_diffrn_reflns_av_sigmaI/netI 0.0731
_diffrn_reflns_limit_h_max 14
_diffrn_reflns_limit_h_min -14
_diffrn_reflns_limit_k_max 34
_diffrn_reflns_limit_k_min -34
_diffrn_reflns_limit_l_max 22
_diffrn_reflns_limit_l_min -22
_diffrn_reflns_number 54836
_diffrn_reflns_theta_full 25.00
_diffrn_reflns_theta_max 25.00
_diffrn_reflns_theta_min 1.72
_exptl_absorpt_coefficient_mu 2.235
_exptl_absorpt_correction_T_max 1.0000
_exptl_absorpt_correction_T_min 0.7957
_exptl_absorpt_correction_type multi-scan
_exptl_crystal_colour Darkgreen
_exptl_crystal_density_diffrn 1.338
_exptl_crystal_density_method 'not measured'
_exptl_crystal_description Block
_exptl_crystal_F_000 2760
_exptl_crystal_size_max 0.11
_exptl_crystal_size_mid 0.05
_exptl_crystal_size_min 0.01
_refine_diff_density_max 1.927
_refine_diff_density_min -1.179
_refine_diff_density_rms 0.176
_refine_ls_extinction_method none
_refine_ls_goodness_of_fit_ref 1.159
_refine_ls_hydrogen_treatment constr
_refine_ls_matrix_type full
_refine_ls_number_parameters 710
_refine_ls_number_reflns 11540
_refine_ls_number_restraints 0
_refine_ls_restrained_S_all 1.159
_refine_ls_R_factor_all 0.0692
_refine_ls_R_factor_gt 0.0511
_refine_ls_shift/su_max 0.002
_refine_ls_shift/su_mean 0.000
_refine_ls_structure_factor_coef Fsqd
_refine_ls_weighting_details 'calc w=1/[\s^2^(Fo^2^)+(0.0618P)^2^+0.0000P] where P=(Fo^2^+2Fc^2^)/3'
_refine_ls_weighting_scheme calc
_refine_ls_wR_factor_gt 0.1183
_refine_ls_wR_factor_ref 0.1404
_reflns_number_gt 9366
_reflns_number_total 11540
_reflns_threshold_expression >2sigma(I)
_cod_data_source_file om6b00113_si_002.cif
_cod_data_source_block complex_[K(18c6)][13]
_cod_depositor_comments
;
The following automatic conversions were performed:

data item '_exptl_absorpt_correction_type' value 'Multi-scan' was
changed to 'multi-scan' in accordance with the
/home/saulius/struct/COD-crude-data/automatic-downloads/DataCite-retrospective/ACS/depositions/lib/dictionaries/cif_core.dic
dictionary named 'cif_core.dic' version 2.4.2 last updated on
2011-04-26.

data item '_symmetry_cell_setting' value 'Monoclinic' was changed to
'monoclinic' in accordance with the
/home/saulius/struct/COD-crude-data/automatic-downloads/DataCite-retrospective/ACS/depositions/lib/dictionaries/cif_core.dic
dictionary named 'cif_core.dic' version 2.4.2 last updated on
2011-04-26.

Automatic conversion script
Id: cif_fix_values 6909 2019-04-08 15:41:33Z antanas 
;
_cod_original_sg_symbol_H-M P21/c
_cod_database_code 4088464

loop_
_symmetry_equiv_pos_as_xyz
'x, y, z'
'-x, y+1/2, -z+1/2'
'-x, -y, -z'
'x, -y-1/2, z-1/2'

loop_
_atom_site_label
_atom_site_type_symbol
_atom_site_fract_x
_atom_site_fract_y
_atom_site_fract_z
_atom_site_U_iso_or_equiv
_atom_site_adp_type
_atom_site_occupancy
_atom_site_symmetry_multiplicity
_atom_site_calc_flag
_atom_site_refinement_flags
Ir1 Ir 0.119781(19) 0.175279(8) 0.802954(13) 0.02660(10) Uani 1 1 d .
P1 P 0.00431(13) 0.23269(5) 0.82276(9) 0.0279(4) Uani 1 1 d .
P2 P 0.19112(13) 0.10688(5) 0.79221(9) 0.0273(4) Uani 1 1 d .
N1 N 0.0164(4) 0.13545(17) 0.8494(3) 0.0283(12) Uani 1 1 d .
Cl1 Cl 0.24772(13) 0.22440(6) 0.76592(11) 0.0417(4) Uani 1 1 d .
C1 C -0.0881(5) 0.2030(2) 0.8636(3) 0.0300(14) Uani 1 1 d .
H1 H -0.1476 0.2175 0.8770 0.036 Uiso 1 1 calc R
C2 C 0.1203(5) 0.0695(2) 0.8311(3) 0.0309(14) Uani 1 1 d .
H2 H 0.1356 0.0384 0.8329 0.037 Uiso 1 1 calc R
C3 C -0.0685(5) 0.1570(2) 0.8751(3) 0.0261(13) Uani 1 1 d .
C4 C -0.1290(5) 0.1298(2) 0.9157(3) 0.0330(15) Uani 1 1 d .
H3 H -0.1849 0.1436 0.9339 0.040 Uiso 1 1 calc R
C5 C -0.1084(5) 0.0849(2) 0.9287(4) 0.0328(15) Uani 1 1 d .
H4 H -0.1484 0.0685 0.9562 0.039 Uiso 1 1 calc R
C6 C -0.0254(5) 0.0633(2) 0.9002(4) 0.0336(15) Uani 1 1 d .
H5 H -0.0112 0.0324 0.9075 0.040 Uiso 1 1 calc R
C7 C 0.0341(5) 0.0890(2) 0.8612(3) 0.0302(14) Uani 1 1 d .
C8 C -0.0792(5) 0.2756(2) 0.7577(3) 0.0264(13) Uani 1 1 d .
C9 C -0.0797(5) 0.31645(19) 0.7941(3) 0.0232(13) Uani 1 1 d .
C10 C -0.1480(5) 0.3529(2) 0.7618(3) 0.0266(13) Uani 1 1 d .
H6 H -0.1477 0.3798 0.7880 0.032 Uiso 1 1 calc R
C11 C -0.2147(5) 0.3497(2) 0.6927(3) 0.0258(13) Uani 1 1 d .
C12 C -0.2098(5) 0.3088(2) 0.6541(3) 0.0286(14) Uani 1 1 d .
H7 H -0.2523 0.3068 0.6061 0.034 Uiso 1 1 calc R
C13 C -0.1446(5) 0.2714(2) 0.6841(3) 0.0277(14) Uani 1 1 d .
C14 C -0.0066(5) 0.3200(2) 0.8733(3) 0.0276(14) Uani 1 1 d .
C15 C 0.0747(5) 0.2792(2) 0.8821(3) 0.0286(14) Uani 1 1 d .
H8 H 0.0947 0.2692 0.9327 0.034 Uiso 1 1 calc R
H9 H 0.1434 0.2880 0.8686 0.034 Uiso 1 1 calc R
C16 C -0.0831(5) 0.3174(2) 0.9260(3) 0.0349(16) Uani 1 1 d .
H10 H -0.0380 0.3185 0.9754 0.052 Uiso 1 1 calc R
H11 H -0.1247 0.2893 0.9184 0.052 Uiso 1 1 calc R
H12 H -0.1348 0.3426 0.9174 0.052 Uiso 1 1 calc R
C17 C 0.0610(6) 0.3645(2) 0.8861(4) 0.0353(16) Uani 1 1 d .
H13 H 0.0102 0.3898 0.8829 0.053 Uiso 1 1 calc R
H14 H 0.1033 0.3676 0.8497 0.053 Uiso 1 1 calc R
H15 H 0.1119 0.3639 0.9338 0.053 Uiso 1 1 calc R
C18 C -0.2956(5) 0.3881(2) 0.6566(3) 0.0323(15) Uani 1 1 d .
C19 C -0.2853(6) 0.4307(2) 0.7031(4) 0.0444(19) Uani 1 1 d .
H16 H -0.3005 0.4233 0.7493 0.067 Uiso 1 1 calc R
H17 H -0.3386 0.4530 0.6785 0.067 Uiso 1 1 calc R
H18 H -0.2102 0.4427 0.7110 0.067 Uiso 1 1 calc R
C20 C -0.2721(6) 0.4007(3) 0.5825(4) 0.0467(19) Uani 1 1 d .
H19 H -0.3211 0.4252 0.5607 0.070 Uiso 1 1 calc R
H20 H -0.2857 0.3747 0.5508 0.070 Uiso 1 1 calc R
H21 H -0.1949 0.4102 0.5899 0.070 Uiso 1 1 calc R
C21 C -0.4185(6) 0.3703(3) 0.6428(4) 0.0468(19) Uani 1 1 d .
H22 H -0.4366 0.3648 0.6888 0.070 Uiso 1 1 calc R
H23 H -0.4256 0.3424 0.6154 0.070 Uiso 1 1 calc R
H24 H -0.4693 0.3926 0.6157 0.070 Uiso 1 1 calc R
C22 C -0.1413(5) 0.2298(2) 0.6343(3) 0.0312(15) Uani 1 1 d .
C23 C -0.0226(5) 0.2292(2) 0.6189(4) 0.0363(16) Uani 1 1 d .
H25 H -0.0175 0.2041 0.5871 0.054 Uiso 1 1 calc R
H26 H 0.0336 0.2258 0.6641 0.054 Uiso 1 1 calc R
H27 H -0.0103 0.2572 0.5959 0.054 Uiso 1 1 calc R
C24 C -0.2297(5) 0.2327(2) 0.5607(3) 0.0335(15) Uani 1 1 d .
H28 H -0.3038 0.2348 0.5692 0.050 Uiso 1 1 calc R
H29 H -0.2251 0.2060 0.5322 0.050 Uiso 1 1 calc R
H30 H -0.2154 0.2593 0.5346 0.050 Uiso 1 1 calc R
C25 C -0.1619(6) 0.1852(2) 0.6711(4) 0.0350(16) Uani 1 1 d .
H31 H -0.2352 0.1860 0.6810 0.052 Uiso 1 1 calc R
H32 H -0.1054 0.1816 0.7161 0.052 Uiso 1 1 calc R
H33 H -0.1581 0.1601 0.6392 0.052 Uiso 1 1 calc R
C26 C 0.2873(5) 0.07393(19) 0.7507(3) 0.0251(13) Uani 1 1 d .
C27 C 0.4006(5) 0.0673(2) 0.7875(3) 0.0279(14) Uani 1 1 d .
C28 C 0.4697(5) 0.0392(2) 0.7584(3) 0.0261(13) Uani 1 1 d .
C29 C 0.4294(5) 0.0180(2) 0.6907(3) 0.0312(15) Uani 1 1 d .
H34 H 0.4763 -0.0009 0.6718 0.037 Uiso 1 1 calc R
C30 C 0.3185(5) 0.0255(2) 0.6518(3) 0.0281(14) Uani 1 1 d .
C31 C 0.2467(5) 0.0536(2) 0.6807(3) 0.0257(13) Uani 1 1 d .
C32 C 0.4684(5) 0.0913(2) 0.8570(3) 0.0321(15) Uani 1 1 d .
C33 C 0.5877(5) 0.0693(2) 0.8687(3) 0.0302(14) Uani 1 1 d .
H35 H 0.6436 0.0930 0.8702 0.036 Uiso 1 1 calc R
H36 H 0.6066 0.0534 0.9151 0.036 Uiso 1 1 calc R
C34 C 0.5902(5) 0.0357(2) 0.8065(3) 0.0262(13) Uani 1 1 d .
C35 C 0.2632(5) 0.0074(2) 0.5764(3) 0.0301(14) Uani 1 1 d .
C36 C 0.1525(5) 0.0355(2) 0.5554(3) 0.0330(15) Uani 1 1 d .
H37 H 0.0890 0.0153 0.5376 0.040 Uiso 1 1 calc R
H38 H 0.1561 0.0567 0.5165 0.040 Uiso 1 1 calc R
C37 C 0.1348(5) 0.0627(2) 0.6234(3) 0.0299(14) Uani 1 1 d .
C38 C 0.4725(5) 0.1429(2) 0.8403(4) 0.0379(16) Uani 1 1 d .
H39 H 0.5010 0.1464 0.7970 0.046 Uiso 1 1 calc R
H40 H 0.3959 0.1545 0.8287 0.046 Uiso 1 1 calc R
C39 C 0.5439(6) 0.1723(2) 0.9007(5) 0.049(2) Uani 1 1 d .
H41 H 0.5167 0.1694 0.9441 0.074 Uiso 1 1 calc R
H42 H 0.5389 0.2036 0.8853 0.074 Uiso 1 1 calc R
H43 H 0.6211 0.1625 0.9108 0.074 Uiso 1 1 calc R
C40 C 0.4208(6) 0.0840(2) 0.9246(4) 0.0398(17) Uani 1 1 d .
H44 H 0.4760 0.0947 0.9674 0.048 Uiso 1 1 calc R
H45 H 0.3536 0.1026 0.9193 0.048 Uiso 1 1 calc R
C41 C 0.3909(6) 0.0349(3) 0.9376(4) 0.0470(19) Uani 1 1 d .
H46 H 0.3289 0.0252 0.8987 0.070 Uiso 1 1 calc R
H47 H 0.3699 0.0329 0.9833 0.070 Uiso 1 1 calc R
H48 H 0.4551 0.0157 0.9392 0.070 Uiso 1 1 calc R
C42 C 0.6778(5) 0.0461(2) 0.7631(4) 0.0370(16) Uani 1 1 d .
H101 H 0.6744 0.0223 0.7269 0.044 Uiso 1 1 calc R
H102 H 0.7523 0.0450 0.7962 0.044 Uiso 1 1 calc R
C43 C 0.6633(6) 0.0921(3) 0.7242(4) 0.050(2) Uani 1 1 d .
H49 H 0.5889 0.0941 0.6925 0.075 Uiso 1 1 calc R
H50 H 0.7183 0.0951 0.6960 0.075 Uiso 1 1 calc R
H51 H 0.6735 0.1161 0.7598 0.075 Uiso 1 1 calc R
C44 C 0.6088(5) -0.0143(2) 0.8367(4) 0.0324(15) Uani 1 1 d .
H52 H 0.5488 -0.0218 0.8601 0.039 Uiso 1 1 calc R
H53 H 0.6028 -0.0350 0.7958 0.039 Uiso 1 1 calc R
C45 C 0.7238(5) -0.0224(2) 0.8921(4) 0.0388(16) Uani 1 1 d .
H54 H 0.7840 -0.0148 0.8698 0.058 Uiso 1 1 calc R
H55 H 0.7300 -0.0539 0.9065 0.058 Uiso 1 1 calc R
H56 H 0.7286 -0.0036 0.9344 0.058 Uiso 1 1 calc R
C46 C 0.3392(6) 0.0176(2) 0.5231(3) 0.0367(16) Uani 1 1 d .
H57 H 0.3501 0.0503 0.5216 0.044 Uiso 1 1 calc R
H58 H 0.4126 0.0039 0.5426 0.044 Uiso 1 1 calc R
C47 C 0.2928(7) 0.0004(3) 0.4447(4) 0.053(2) Uani 1 1 d .
H59 H 0.2837 -0.0321 0.4452 0.079 Uiso 1 1 calc R
H60 H 0.3446 0.0081 0.4157 0.079 Uiso 1 1 calc R
H61 H 0.2211 0.0144 0.4241 0.079 Uiso 1 1 calc R
C48 C 0.2371(5) -0.0439(2) 0.5780(4) 0.0343(15) Uani 1 1 d .
H62 H 0.1946 -0.0488 0.6145 0.041 Uiso 1 1 calc R
H63 H 0.1882 -0.0521 0.5310 0.041 Uiso 1 1 calc R
C49 C 0.3362(6) -0.0764(2) 0.5939(4) 0.0434(18) Uani 1 1 d .
H64 H 0.3762 -0.0739 0.5562 0.065 Uiso 1 1 calc R
H65 H 0.3093 -0.1071 0.5953 0.065 Uiso 1 1 calc R
H66 H 0.3859 -0.0689 0.6402 0.065 Uiso 1 1 calc R
C50 C 0.1198(5) 0.1141(2) 0.6048(3) 0.0335(15) Uani 1 1 d .
H67 H 0.0586 0.1173 0.5613 0.040 Uiso 1 1 calc R
H68 H 0.0964 0.1292 0.6444 0.040 Uiso 1 1 calc R
C51 C 0.2209(6) 0.1392(2) 0.5921(4) 0.0427(18) Uani 1 1 d .
H69 H 0.2788 0.1403 0.6369 0.064 Uiso 1 1 calc R
H70 H 0.1993 0.1696 0.5759 0.064 Uiso 1 1 calc R
H71 H 0.2489 0.1235 0.5555 0.064 Uiso 1 1 calc R
C52 C 0.0267(5) 0.0471(2) 0.6441(4) 0.0352(15) Uani 1 1 d .
H99 H 0.0139 0.0673 0.6819 0.042 Uiso 1 1 calc R
H100 H -0.0360 0.0511 0.6016 0.042 Uiso 1 1 calc R
C53 C 0.0234(6) -0.0018(2) 0.6709(4) 0.0441(18) Uani 1 1 d .
H72 H 0.0270 -0.0225 0.6322 0.066 Uiso 1 1 calc R
H73 H -0.0454 -0.0067 0.6857 0.066 Uiso 1 1 calc R
H74 H 0.0866 -0.0069 0.7118 0.066 Uiso 1 1 calc R
K1 K 0.33747(12) 0.30448(5) 0.69970(8) 0.0364(3) Uani 1 1 d .
O1 O 0.4603(4) 0.34137(16) 0.8389(3) 0.0401(11) Uani 1 1 d .
C54 C 0.5321(6) 0.3085(3) 0.8816(4) 0.0443(18) Uani 1 1 d .
H75 H 0.4874 0.2845 0.8961 0.053 Uiso 1 1 calc R
H76 H 0.5780 0.3226 0.9254 0.053 Uiso 1 1 calc R
C55 C 0.6069(5) 0.2887(3) 0.8363(4) 0.0429(18) Uani 1 1 d .
H77 H 0.6474 0.3129 0.8186 0.052 Uiso 1 1 calc R
H78 H 0.6616 0.2680 0.8658 0.052 Uiso 1 1 calc R
O2 O 0.5364(4) 0.26479(16) 0.7761(2) 0.0376(11) Uani 1 1 d .
C56 C 0.5990(6) 0.2377(3) 0.7377(4) 0.0435(18) Uani 1 1 d .
H79 H 0.6394 0.2139 0.7693 0.052 Uiso 1 1 calc R
H80 H 0.6534 0.2563 0.7212 0.052 Uiso 1 1 calc R
C57 C 0.5174(6) 0.2171(3) 0.6738(4) 0.0473(19) Uani 1 1 d .
H81 H 0.5553 0.1949 0.6499 0.057 Uiso 1 1 calc R
H82 H 0.4572 0.2017 0.6896 0.057 Uiso 1 1 calc R
O3 O 0.4726(4) 0.25327(18) 0.6245(2) 0.0449(12) Uani 1 1 d .
C58 C 0.4086(7) 0.2359(3) 0.5560(4) 0.056(2) Uani 1 1 d .
H83 H 0.3528 0.2142 0.5636 0.067 Uiso 1 1 calc R
H84 H 0.4579 0.2208 0.5302 0.067 Uiso 1 1 calc R
C59 C 0.3520(7) 0.2757(3) 0.5130(4) 0.056(2) Uani 1 1 d .
H85 H 0.4076 0.2988 0.5103 0.067 Uiso 1 1 calc R
H86 H 0.3158 0.2661 0.4636 0.067 Uiso 1 1 calc R
O4 O 0.2696(4) 0.29418(18) 0.5472(3) 0.0492(13) Uani 1 1 d .
C60 C 0.2172(8) 0.3340(3) 0.5114(4) 0.058(2) Uani 1 1 d .
H87 H 0.1850 0.3275 0.4601 0.069 Uiso 1 1 calc R
H88 H 0.2729 0.3579 0.5147 0.069 Uiso 1 1 calc R
C61 C 0.1264(7) 0.3495(3) 0.5463(4) 0.058(2) Uani 1 1 d .
H89 H 0.0859 0.3750 0.5192 0.069 Uiso 1 1 calc R
H90 H 0.0732 0.3250 0.5460 0.069 Uiso 1 1 calc R
O5 O 0.1774(4) 0.36308(18) 0.6203(3) 0.0496(13) Uani 1 1 d .
C62 C 0.0988(7) 0.3779(3) 0.6595(5) 0.062(2) Uani 1 1 d .
H91 H 0.0594 0.3520 0.6732 0.074 Uiso 1 1 calc R
H92 H 0.0435 0.3980 0.6291 0.074 Uiso 1 1 calc R
C63 C 0.1615(8) 0.4027(3) 0.7263(5) 0.063(2) Uani 1 1 d .
H93 H 0.2009 0.4287 0.7124 0.075 Uiso 1 1 calc R
H94 H 0.1090 0.4139 0.7533 0.075 Uiso 1 1 calc R
O6 O 0.2406(4) 0.37247(17) 0.7710(3) 0.0465(12) Uani 1 1 d .
C64 C 0.3132(6) 0.3953(3) 0.8310(4) 0.051(2) Uani 1 1 d .
H95 H 0.2688 0.4116 0.8589 0.061 Uiso 1 1 calc R
H96 H 0.3596 0.4173 0.8133 0.061 Uiso 1 1 calc R
C65 C 0.3863(6) 0.3609(3) 0.8783(4) 0.0440(18) Uani 1 1 d .
H97 H 0.4299 0.3753 0.9225 0.053 Uiso 1 1 calc R
H98 H 0.3399 0.3373 0.8921 0.053 Uiso 1 1 calc R

loop_
_atom_site_aniso_label
_atom_site_aniso_U_11
_atom_site_aniso_U_22
_atom_site_aniso_U_33
_atom_site_aniso_U_23
_atom_site_aniso_U_13
_atom_site_aniso_U_12
Ir1 0.01914(15) 0.02920(15) 0.03114(17) 0.00268(10) 0.00556(11) 0.00283(9)
P1 0.0215(8) 0.0314(9) 0.0293(9) -0.0026(7) 0.0034(7) 0.0034(6)
P2 0.0206(8) 0.0303(8) 0.0289(9) -0.0004(7) 0.0022(7) 0.0017(6)
N1 0.019(3) 0.037(3) 0.027(3) 0.002(2) 0.001(2) 0.005(2)
Cl1 0.0247(8) 0.0381(9) 0.0647(12) 0.0147(8) 0.0157(8) 0.0029(7)
C1 0.022(3) 0.043(4) 0.026(3) 0.001(3) 0.009(3) 0.002(3)
C2 0.020(3) 0.034(3) 0.037(4) -0.002(3) 0.003(3) 0.002(3)
C3 0.018(3) 0.036(3) 0.022(3) 0.003(3) 0.001(3) 0.002(2)
C4 0.024(3) 0.044(4) 0.032(4) -0.003(3) 0.007(3) 0.003(3)
C5 0.027(3) 0.038(4) 0.035(4) 0.005(3) 0.011(3) -0.004(3)
C6 0.027(3) 0.032(3) 0.043(4) 0.001(3) 0.010(3) -0.005(3)
C7 0.024(3) 0.035(3) 0.027(3) -0.004(3) -0.002(3) -0.002(3)
C8 0.021(3) 0.029(3) 0.028(3) -0.001(3) 0.002(3) 0.000(2)
C9 0.019(3) 0.029(3) 0.021(3) 0.001(2) 0.005(3) 0.001(2)
C10 0.023(3) 0.029(3) 0.029(4) -0.007(3) 0.008(3) 0.003(2)
C11 0.019(3) 0.038(3) 0.021(3) 0.000(3) 0.005(3) 0.000(3)
C12 0.028(3) 0.034(3) 0.021(3) -0.003(3) 0.003(3) 0.005(3)
C13 0.021(3) 0.032(3) 0.030(4) -0.003(3) 0.005(3) -0.003(2)
C14 0.027(3) 0.034(3) 0.020(3) 0.000(3) 0.003(3) 0.003(3)
C15 0.022(3) 0.035(3) 0.026(3) -0.001(3) -0.001(3) 0.000(3)
C16 0.030(4) 0.051(4) 0.024(4) 0.004(3) 0.006(3) 0.010(3)
C17 0.035(4) 0.031(3) 0.036(4) 0.002(3) 0.001(3) 0.004(3)
C18 0.025(3) 0.040(4) 0.028(4) -0.002(3) 0.000(3) 0.005(3)
C19 0.047(4) 0.036(4) 0.038(4) -0.006(3) -0.012(3) 0.016(3)
C20 0.051(5) 0.048(4) 0.039(4) 0.006(3) 0.006(4) 0.014(4)
C21 0.037(4) 0.045(4) 0.052(5) -0.001(4) 0.000(4) 0.006(3)
C22 0.028(3) 0.033(3) 0.032(4) -0.008(3) 0.006(3) 0.002(3)
C23 0.033(4) 0.040(4) 0.039(4) -0.005(3) 0.016(3) 0.005(3)
C24 0.030(4) 0.033(4) 0.032(4) -0.005(3) -0.002(3) 0.009(3)
C25 0.037(4) 0.038(4) 0.028(4) -0.015(3) 0.002(3) -0.002(3)
C26 0.020(3) 0.027(3) 0.027(3) 0.003(3) 0.006(3) 0.001(2)
C27 0.028(3) 0.036(3) 0.019(3) 0.001(3) 0.003(3) 0.003(3)
C28 0.018(3) 0.031(3) 0.028(3) 0.000(3) 0.003(3) 0.002(2)
C29 0.025(3) 0.033(3) 0.033(4) -0.002(3) 0.001(3) 0.007(3)
C30 0.028(3) 0.030(3) 0.026(3) 0.000(3) 0.004(3) -0.002(3)
C31 0.020(3) 0.029(3) 0.027(3) 0.005(3) 0.003(3) 0.002(2)
C32 0.021(3) 0.038(4) 0.033(4) -0.011(3) -0.002(3) 0.001(3)
C33 0.021(3) 0.037(4) 0.029(4) -0.004(3) -0.002(3) 0.006(3)
C34 0.019(3) 0.036(3) 0.024(3) -0.010(3) 0.004(3) 0.001(2)
C35 0.032(3) 0.032(3) 0.023(3) -0.001(3) 0.000(3) 0.000(3)
C36 0.030(4) 0.036(4) 0.029(4) 0.004(3) -0.001(3) -0.004(3)
C37 0.023(3) 0.035(3) 0.025(3) 0.000(3) -0.006(3) 0.004(3)
C38 0.027(3) 0.032(4) 0.049(4) -0.008(3) 0.001(3) 0.004(3)
C39 0.029(4) 0.047(4) 0.067(6) -0.021(4) 0.003(4) 0.002(3)
C40 0.029(4) 0.056(5) 0.033(4) -0.004(3) 0.006(3) 0.009(3)
C41 0.041(4) 0.072(5) 0.029(4) 0.010(4) 0.011(3) 0.016(4)
C42 0.025(3) 0.043(4) 0.040(4) -0.003(3) 0.001(3) 0.002(3)
C43 0.040(4) 0.049(5) 0.057(5) 0.009(4) 0.005(4) -0.011(3)
C44 0.024(3) 0.038(4) 0.034(4) 0.001(3) 0.005(3) 0.006(3)
C45 0.035(4) 0.042(4) 0.037(4) -0.001(3) 0.003(3) 0.004(3)
C46 0.038(4) 0.041(4) 0.028(4) -0.001(3) 0.004(3) 0.000(3)
C47 0.058(5) 0.064(5) 0.032(4) -0.003(4) 0.004(4) -0.002(4)
C48 0.030(4) 0.039(4) 0.028(4) -0.006(3) -0.002(3) 0.000(3)
C49 0.045(4) 0.039(4) 0.042(4) -0.002(3) 0.003(4) 0.003(3)
C50 0.031(4) 0.034(4) 0.025(3) 0.001(3) -0.011(3) 0.003(3)
C51 0.040(4) 0.038(4) 0.040(4) 0.010(3) -0.008(3) -0.004(3)
C52 0.026(3) 0.044(4) 0.032(4) 0.007(3) 0.001(3) -0.004(3)
C53 0.036(4) 0.047(4) 0.049(5) 0.002(4) 0.009(3) -0.004(3)
K1 0.0301(8) 0.0444(8) 0.0329(8) 0.0062(7) 0.0045(6) -0.0024(6)
O1 0.038(3) 0.042(3) 0.041(3) -0.003(2) 0.011(2) -0.003(2)
C54 0.039(4) 0.055(5) 0.038(4) -0.001(4) 0.007(3) -0.009(3)
C55 0.022(4) 0.056(5) 0.047(5) 0.001(4) 0.000(3) -0.006(3)
O2 0.025(2) 0.051(3) 0.036(3) -0.006(2) 0.006(2) -0.001(2)
C56 0.026(4) 0.055(5) 0.050(5) -0.004(4) 0.012(3) 0.005(3)
C57 0.036(4) 0.059(5) 0.049(5) -0.011(4) 0.014(4) -0.005(3)
O3 0.036(3) 0.063(3) 0.034(3) -0.007(2) 0.006(2) -0.007(2)
C58 0.041(5) 0.084(6) 0.040(5) -0.014(4) 0.006(4) -0.020(4)
C59 0.047(5) 0.092(7) 0.031(4) -0.011(4) 0.014(4) -0.028(4)
O4 0.042(3) 0.066(4) 0.033(3) 0.009(2) -0.002(2) -0.015(3)
C60 0.070(6) 0.062(5) 0.033(4) 0.010(4) -0.004(4) -0.022(4)
C61 0.048(5) 0.062(5) 0.049(5) 0.017(4) -0.016(4) -0.008(4)
O5 0.037(3) 0.063(3) 0.043(3) 0.013(3) -0.001(2) -0.003(2)
C62 0.041(5) 0.071(6) 0.075(6) 0.035(5) 0.018(5) 0.015(4)
C63 0.070(6) 0.061(5) 0.070(6) 0.029(5) 0.042(5) 0.027(5)
O6 0.043(3) 0.046(3) 0.051(3) 0.011(2) 0.013(3) 0.009(2)
C64 0.047(5) 0.042(4) 0.070(6) -0.005(4) 0.024(4) -0.005(3)
C65 0.034(4) 0.053(5) 0.045(5) -0.007(4) 0.010(3) -0.002(3)

loop_
_atom_type_symbol
_atom_type_description
_atom_type_scat_dispersion_real
_atom_type_scat_dispersion_imag
_atom_type_scat_source
C C 0.0033 0.0016 'International Tables Vol C Tables 4.2.6.8 and 6.1.1.4'
H H 0.0000 0.0000 'International Tables Vol C Tables 4.2.6.8 and 6.1.1.4'
Cl Cl 0.1484 0.1585 'International Tables Vol C Tables 4.2.6.8 and 6.1.1.4'
Ir Ir -1.4442 7.9887 'International Tables Vol C Tables 4.2.6.8 and 6.1.1.4'
K K 0.2009 0.2494 'International Tables Vol C Tables 4.2.6.8 and 6.1.1.4'
N N 0.0061 0.0033 'International Tables Vol C Tables 4.2.6.8 and 6.1.1.4'
O O 0.0106 0.0060 'International Tables Vol C Tables 4.2.6.8 and 6.1.1.4'
P P 0.1023 0.0942 'International Tables Vol C Tables 4.2.6.8 and 6.1.1.4'

loop_
_geom_angle_atom_site_label_1
_geom_angle_atom_site_label_2
_geom_angle_atom_site_label_3
_geom_angle
N1 Ir1 P2 79.75(14)
N1 Ir1 P1 83.18(14)
P2 Ir1 P1 162.59(6)
N1 Ir1 Cl1 172.36(15)
P2 Ir1 Cl1 102.84(6)
P1 Ir1 Cl1 94.53(6)
C1 P1 C15 110.9(3)
C1 P1 C8 108.5(3)
C15 P1 C8 90.0(3)
C1 P1 Ir1 101.3(2)
C15 P1 Ir1 115.5(2)
C8 P1 Ir1 130.2(2)
C2 P2 C26 107.2(3)
C2 P2 Ir1 107.2(2)
C26 P2 Ir1 145.2(2)
C7 N1 C3 119.1(5)
C7 N1 Ir1 122.3(4)
C3 N1 Ir1 118.3(4)
Ir1 Cl1 K1 160.45(7)
C3 C1 P1 116.8(5)
C3 C1 H1 121.6
P1 C1 H1 121.6
C7 C2 P2 114.8(5)
C7 C2 H2 122.6
P2 C2 H2 122.6
C1 C3 N1 120.2(5)
C1 C3 C4 122.5(6)
N1 C3 C4 117.3(5)
C5 C4 C3 122.9(6)
C5 C4 H3 118.6
C3 C4 H3 118.6
C4 C5 C6 119.2(6)
C4 C5 H4 120.4
C6 C5 H4 120.4
C7 C6 C5 118.8(6)
C7 C6 H5 120.6
C5 C6 H5 120.6
C6 C7 N1 122.6(6)
C6 C7 C2 121.9(6)
N1 C7 C2 115.5(6)
C9 C8 C13 119.2(5)
C9 C8 P1 108.9(4)
C13 C8 P1 131.7(5)
C8 C9 C10 121.4(5)
C8 C9 C14 117.9(5)
C10 C9 C14 120.6(5)
C11 C10 C9 121.0(6)
C11 C10 H6 119.5
C9 C10 H6 119.5
C10 C11 C12 117.6(5)
C10 C11 C18 122.6(5)
C12 C11 C18 119.8(5)
C13 C12 C11 123.5(6)
C13 C12 H7 118.2
C11 C12 H7 118.2
C12 C13 C8 117.2(5)
C12 C13 C22 118.2(5)
C8 C13 C22 124.5(5)
C16 C14 C17 109.5(5)
C16 C14 C15 111.8(5)
C17 C14 C15 109.7(5)
C16 C14 C9 109.0(5)
C17 C14 C9 111.9(5)
C15 C14 C9 104.9(5)
C14 C15 P1 108.6(4)
C14 C15 H8 110.0
P1 C15 H8 110.0
C14 C15 H9 110.0
P1 C15 H9 110.0
H8 C15 H9 108.4
C14 C16 H10 109.5
C14 C16 H11 109.5
H10 C16 H11 109.5
C14 C16 H12 109.5
H10 C16 H12 109.5
H11 C16 H12 109.5
C14 C17 H13 109.5
C14 C17 H14 109.5
H13 C17 H14 109.5
C14 C17 H15 109.5
H13 C17 H15 109.5
H14 C17 H15 109.5
C19 C18 C20 108.7(6)
C19 C18 C11 113.2(5)
C20 C18 C11 109.5(5)
C19 C18 C21 108.4(6)
C20 C18 C21 108.5(6)
C11 C18 C21 108.5(5)
C18 C19 H16 109.5
C18 C19 H17 109.5
H16 C19 H17 109.5
C18 C19 H18 109.5
H16 C19 H18 109.5
H17 C19 H18 109.5
C18 C20 H19 109.5
C18 C20 H20 109.5
H19 C20 H20 109.5
C18 C20 H21 109.5
H19 C20 H21 109.5
H20 C20 H21 109.5
C18 C21 H22 109.5
C18 C21 H23 109.5
H22 C21 H23 109.5
C18 C21 H24 109.5
H22 C21 H24 109.5
H23 C21 H24 109.5
C25 C22 C24 107.5(5)
C25 C22 C23 110.0(5)
C24 C22 C23 108.3(5)
C25 C22 C13 111.5(5)
C24 C22 C13 112.7(5)
C23 C22 C13 106.7(5)
C22 C23 H25 109.5
C22 C23 H26 109.5
H25 C23 H26 109.5
C22 C23 H27 109.5
H25 C23 H27 109.5
H26 C23 H27 109.5
C22 C24 H28 109.5
C22 C24 H29 109.5
H28 C24 H29 109.5
C22 C24 H30 109.5
H28 C24 H30 109.5
H29 C24 H30 109.5
C22 C25 H31 109.5
C22 C25 H32 109.5
H31 C25 H32 109.5
C22 C25 H33 109.5
H31 C25 H33 109.5
H32 C25 H33 109.5
C27 C26 C31 118.7(5)
C27 C26 P2 121.2(5)
C31 C26 P2 120.1(4)
C28 C27 C26 120.6(5)
C28 C27 C32 110.9(5)
C26 C27 C32 128.2(5)
C27 C28 C29 121.0(5)
C27 C28 C34 113.4(5)
C29 C28 C34 125.6(5)
C30 C29 C28 119.4(6)
C30 C29 H34 120.3
C28 C29 H34 120.3
C29 C30 C31 120.5(5)
C29 C30 C35 126.3(6)
C31 C30 C35 113.2(5)
C30 C31 C26 119.7(5)
C30 C31 C37 111.1(5)
C26 C31 C37 128.7(5)
C27 C32 C40 114.0(5)
C27 C32 C38 108.2(5)
C40 C32 C38 110.0(5)
C27 C32 C33 102.7(5)
C40 C32 C33 110.7(5)
C38 C32 C33 110.9(5)
C34 C33 C32 110.5(5)
C34 C33 H35 109.6
C32 C33 H35 109.6
C34 C33 H36 109.6
C32 C33 H36 109.6
H35 C33 H36 108.1
C42 C34 C28 111.6(5)
C42 C34 C33 115.3(5)
C28 C34 C33 102.2(5)
C42 C34 C44 108.9(5)
C28 C34 C44 108.1(5)
C33 C34 C44 110.5(5)
C30 C35 C48 111.8(5)
C30 C35 C36 102.2(5)
C48 C35 C36 110.7(5)
C30 C35 C46 109.9(5)
C48 C35 C46 111.1(5)
C36 C35 C46 110.8(5)
C35 C36 C37 110.4(5)
C35 C36 H37 109.6
C37 C36 H37 109.6
C35 C36 H38 109.6
C37 C36 H38 109.6
H37 C36 H38 108.1
C52 C37 C31 116.1(5)
C52 C37 C50 106.6(5)
C31 C37 C50 111.2(5)
C52 C37 C36 110.9(5)
C31 C37 C36 102.0(5)
C50 C37 C36 109.9(5)
C39 C38 C32 116.4(6)
C39 C38 H39 108.2
C32 C38 H39 108.2
C39 C38 H40 108.2
C32 C38 H40 108.2
H39 C38 H40 107.4
C38 C39 H41 109.5
C38 C39 H42 109.5
H41 C39 H42 109.5
C38 C39 H43 109.5
H41 C39 H43 109.5
H42 C39 H43 109.5
C41 C40 C32 114.9(6)
C41 C40 H44 108.5
C32 C40 H44 108.5
C41 C40 H45 108.5
C32 C40 H45 108.5
H44 C40 H45 107.5
C40 C41 H46 109.5
C40 C41 H47 109.5
H46 C41 H47 109.5
C40 C41 H48 109.5
H46 C41 H48 109.5
H47 C41 H48 109.5
C34 C42 C43 114.8(6)
C34 C42 H101 108.6
C43 C42 H101 108.6
C34 C42 H102 108.6
C43 C42 H102 108.6
H101 C42 H102 107.5
C42 C43 H49 109.5
C42 C43 H50 109.5
H49 C43 H50 109.5
C42 C43 H51 109.5
H49 C43 H51 109.5
H50 C43 H51 109.5
C45 C44 C34 114.5(5)
C45 C44 H52 108.6
C34 C44 H52 108.6
C45 C44 H53 108.6
C34 C44 H53 108.6
H52 C44 H53 107.6
C44 C45 H54 109.5
C44 C45 H55 109.5
H54 C45 H55 109.5
C44 C45 H56 109.5
H54 C45 H56 109.5
H55 C45 H56 109.5
C47 C46 C35 115.0(6)
C47 C46 H57 108.5
C35 C46 H57 108.5
C47 C46 H58 108.5
C35 C46 H58 108.5
H57 C46 H58 107.5
C46 C47 H59 109.5
C46 C47 H60 109.5
H59 C47 H60 109.5
C46 C47 H61 109.5
H59 C47 H61 109.5
H60 C47 H61 109.5
C49 C48 C35 117.4(6)
C49 C48 H62 108.0
C35 C48 H62 108.0
C49 C48 H63 108.0
C35 C48 H63 108.0
H62 C48 H63 107.2
C48 C49 H64 109.5
C48 C49 H65 109.5
H64 C49 H65 109.5
C48 C49 H66 109.5
H64 C49 H66 109.5
H65 C49 H66 109.5
C51 C50 C37 117.1(5)
C51 C50 H67 108.0
C37 C50 H67 108.0
C51 C50 H68 108.0
C37 C50 H68 108.0
H67 C50 H68 107.3
C50 C51 H69 109.5
C50 C51 H70 109.5
H69 C51 H70 109.5
C50 C51 H71 109.5
H69 C51 H71 109.5
H70 C51 H71 109.5
C53 C52 C37 117.3(6)
C53 C52 H99 108.0
C37 C52 H99 108.0
C53 C52 H100 108.0
C37 C52 H100 108.0
H99 C52 H100 107.2
C52 C53 H72 109.5
C52 C53 H73 109.5
H72 C53 H73 109.5
C52 C53 H74 109.5
H72 C53 H74 109.5
H73 C53 H74 109.5
O5 K1 O2 164.55(15)
O5 K1 O4 61.22(16)
O2 K1 O4 119.35(15)
O5 K1 O6 59.54(15)
O2 K1 O6 117.88(15)
O4 K1 O6 120.76(16)
O5 K1 O3 118.59(16)
O2 K1 O3 59.66(13)
O4 K1 O3 59.68(15)
O6 K1 O3 165.96(15)
O5 K1 O1 113.61(15)
O2 K1 O1 59.35(13)
O4 K1 O1 157.86(15)
O6 K1 O1 59.24(14)
O3 K1 O1 114.41(14)
O5 K1 Cl1 115.65(12)
O2 K1 Cl1 79.44(11)
O4 K1 Cl1 107.29(12)
O6 K1 Cl1 96.67(11)
O3 K1 Cl1 96.33(12)
O1 K1 Cl1 94.37(11)
O5 K1 C57 140.37(17)
O2 K1 C57 42.19(15)
O4 K1 C57 79.32(17)
O6 K1 C57 159.77(16)
O3 K1 C57 23.39(15)
O1 K1 C57 101.41(16)
Cl1 K1 C57 77.86(14)
C54 O1 C65 111.2(5)
C54 O1 K1 111.8(4)
C65 O1 K1 111.7(4)
O1 C54 C55 108.5(6)
O1 C54 H75 110.0
C55 C54 H75 110.0
O1 C54 H76 110.0
C55 C54 H76 110.0
H75 C54 H76 108.4
O2 C55 C54 107.9(5)
O2 C55 H77 110.1
C54 C55 H77 110.1
O2 C55 H78 110.1
C54 C55 H78 110.1
H77 C55 H78 108.4
C56 O2 C55 112.7(5)
C56 O2 K1 119.0(4)
C55 O2 K1 119.3(4)
O2 C56 C57 107.7(5)
O2 C56 H79 110.2
C57 C56 H79 110.2
O2 C56 H80 110.2
C57 C56 H80 110.2
H79 C56 H80 108.5
O3 C57 C56 107.3(6)
O3 C57 K1 52.5(3)
C56 C57 K1 84.7(4)
O3 C57 H81 110.3
C56 C57 H81 110.3
K1 C57 H81 161.1
O3 C57 H82 110.3
C56 C57 H82 110.3
K1 C57 H82 75.3
H81 C57 H82 108.5
C58 O3 C57 111.2(6)
C58 O3 K1 112.5(4)
C57 O3 K1 104.1(4)
O3 C58 C59 107.0(7)
O3 C58 H83 110.3
C59 C58 H83 110.3
O3 C58 H84 110.3
C59 C58 H84 110.3
H83 C58 H84 108.6
O4 C59 C58 109.6(6)
O4 C59 H85 109.7
C58 C59 H85 109.7
O4 C59 H86 109.7
C58 C59 H86 109.7
H85 C59 H86 108.2
C60 O4 C59 112.6(6)
C60 O4 K1 112.5(5)
C59 O4 K1 116.1(4)
O4 C60 C61 109.8(6)
O4 C60 H87 109.7
C61 C60 H87 109.7
O4 C60 H88 109.7
C61 C60 H88 109.7
H87 C60 H88 108.2
O5 C61 C60 108.7(6)
O5 C61 H89 109.9
C60 C61 H89 109.9
O5 C61 H90 109.9
C60 C61 H90 109.9
H89 C61 H90 108.3
C62 O5 C61 113.9(6)
C62 O5 K1 113.0(4)
C61 O5 K1 115.8(4)
O5 C62 C63 108.5(7)
O5 C62 H91 110.0
C63 C62 H91 110.0
O5 C62 H92 110.0
C63 C62 H92 110.0
H91 C62 H92 108.4
O6 C63 C62 109.2(7)
O6 C63 H93 109.8
C62 C63 H93 109.8
O6 C63 H94 109.8
C62 C63 H94 109.8
H93 C63 H94 108.3
C64 O6 C63 112.1(6)
C64 O6 K1 117.3(4)
C63 O6 K1 117.4(5)
O6 C64 C65 108.8(6)
O6 C64 H95 109.9
C65 C64 H95 109.9
O6 C64 H96 109.9
C65 C64 H96 109.9
H95 C64 H96 108.3
O1 C65 C64 108.9(6)
O1 C65 H97 109.9
C64 C65 H97 109.9
O1 C65 H98 109.9
C64 C65 H98 109.9
H97 C65 H98 108.3

loop_
_geom_bond_atom_site_label_1
_geom_bond_atom_site_label_2
_geom_bond_distance
Ir1 N1 2.068(5)
Ir1 P2 2.2174(17)
Ir1 P1 2.2869(16)
Ir1 Cl1 2.3557(16)
P1 C1 1.750(6)
P1 C15 1.840(6)
P1 C8 1.876(6)
P2 C2 1.675(6)
P2 C26 1.840(6)
N1 C7 1.389(8)
N1 C3 1.399(7)
Cl1 K1 2.994(2)
C1 C3 1.379(9)
C1 H1 0.9300
C2 C7 1.434(8)
C2 H2 0.9300
C3 C4 1.431(9)
C4 C5 1.351(9)
C4 H3 0.9300
C5 C6 1.410(9)
C5 H4 0.9300
C6 C7 1.379(9)
C6 H5 0.9300
C8 C9 1.384(8)
C8 C13 1.426(8)
C9 C10 1.402(8)
C9 C14 1.544(8)
C10 C11 1.361(8)
C10 H6 0.9300
C11 C12 1.412(8)
C11 C18 1.544(8)
C12 C13 1.392(8)
C12 H7 0.9300
C13 C22 1.550(8)
C14 C16 1.526(9)
C14 C17 1.531(8)
C14 C15 1.539(8)
C15 H8 0.9700
C15 H9 0.9700
C16 H10 0.9600
C16 H11 0.9600
C16 H12 0.9600
C17 H13 0.9600
C17 H14 0.9600
C17 H15 0.9600
C18 C19 1.514(9)
C18 C20 1.541(9)
C18 C21 1.550(9)
C19 H16 0.9600
C19 H17 0.9600
C19 H18 0.9600
C20 H19 0.9600
C20 H20 0.9600
C20 H21 0.9600
C21 H22 0.9600
C21 H23 0.9600
C21 H24 0.9600
C22 C25 1.530(9)
C22 C24 1.539(8)
C22 C23 1.548(8)
C23 H25 0.9600
C23 H26 0.9600
C23 H27 0.9600
C24 H28 0.9600
C24 H29 0.9600
C24 H30 0.9600
C25 H31 0.9600
C25 H32 0.9600
C25 H33 0.9600
C26 C27 1.402(8)
C26 C31 1.423(8)
C27 C28 1.386(8)
C27 C32 1.539(8)
C28 C29 1.398(8)
C28 C34 1.532(8)
C29 C30 1.391(8)
C29 H34 0.9300
C30 C31 1.408(8)
C30 C35 1.515(8)
C31 C37 1.544(8)
C32 C40 1.542(9)
C32 C38 1.547(9)
C32 C33 1.561(8)
C33 C34 1.541(8)
C33 H35 0.9700
C33 H36 0.9700
C34 C42 1.529(9)
C34 C44 1.570(8)
C35 C48 1.541(9)
C35 C36 1.552(9)
C35 C46 1.555(9)
C36 C37 1.570(9)
C36 H37 0.9700
C36 H38 0.9700
C37 C52 1.536(9)
C37 C50 1.550(8)
C38 C39 1.523(9)
C38 H39 0.9700
C38 H40 0.9700
C39 H41 0.9600
C39 H42 0.9600
C39 H43 0.9600
C40 C41 1.520(10)
C40 H44 0.9700
C40 H45 0.9700
C41 H46 0.9600
C41 H47 0.9600
C41 H48 0.9600
C42 C43 1.527(9)
C42 H101 0.9700
C42 H102 0.9700
C43 H49 0.9600
C43 H50 0.9600
C43 H51 0.9600
C44 C45 1.551(8)
C44 H52 0.9700
C44 H53 0.9700
C45 H54 0.9600
C45 H55 0.9600
C45 H56 0.9600
C46 C47 1.535(9)
C46 H57 0.9700
C46 H58 0.9700
C47 H59 0.9600
C47 H60 0.9600
C47 H61 0.9600
C48 C49 1.512(9)
C48 H62 0.9700
C48 H63 0.9700
C49 H64 0.9600
C49 H65 0.9600
C49 H66 0.9600
C50 C51 1.506(9)
C50 H67 0.9700
C50 H68 0.9700
C51 H69 0.9600
C51 H70 0.9600
C51 H71 0.9600
C52 C53 1.526(9)
C52 H99 0.9700
C52 H100 0.9700
C53 H72 0.9600
C53 H73 0.9600
C53 H74 0.9600
K1 O5 2.755(5)
K1 O2 2.762(5)
K1 O4 2.810(5)
K1 O6 2.824(5)
K1 O3 2.855(5)
K1 O1 2.896(5)
K1 C57 3.491(8)
O1 C54 1.415(9)
O1 C65 1.425(8)
C54 C55 1.511(10)
C54 H75 0.9700
C54 H76 0.9700
C55 O2 1.430(8)
C55 H77 0.9700
C55 H78 0.9700
O2 C56 1.420(8)
C56 C57 1.492(10)
C56 H79 0.9700
C56 H80 0.9700
C57 O3 1.429(9)
C57 H81 0.9700
C57 H82 0.9700
O3 C58 1.431(8)
C58 C59 1.489(11)
C58 H83 0.9700
C58 H84 0.9700
C59 O4 1.430(9)
C59 H85 0.9700
C59 H86 0.9700
O4 C60 1.421(9)
C60 C61 1.493(12)
C60 H87 0.9700
C60 H88 0.9700
C61 O5 1.439(9)
C61 H89 0.9700
C61 H90 0.9700
O5 C62 1.417(9)
C62 C63 1.494(12)
C62 H91 0.9700
C62 H92 0.9700
C63 O6 1.426(9)
C63 H93 0.9700
C63 H94 0.9700
O6 C64 1.424(9)
C64 C65 1.491(10)
C64 H95 0.9700
C64 H96 0.9700
C65 H97 0.9700
C65 H98 0.9700

loop_
_geom_torsion_atom_site_label_1
_geom_torsion_atom_site_label_2
_geom_torsion_atom_site_label_3
_geom_torsion_atom_site_label_4
_geom_torsion
N1 Ir1 P1 C1 0.6(2)
P2 Ir1 P1 C1 11.9(3)
Cl1 Ir1 P1 C1 -172.1(2)
N1 Ir1 P1 C15 120.6(3)
P2 Ir1 P1 C15 131.9(3)
Cl1 Ir1 P1 C15 -52.1(2)
N1 Ir1 P1 C8 -125.7(3)
P2 Ir1 P1 C8 -114.3(3)
Cl1 Ir1 P1 C8 61.6(3)
N1 Ir1 P2 C2 -2.5(3)
P1 Ir1 P2 C2 -13.9(3)
Cl1 Ir1 P2 C2 170.2(2)
N1 Ir1 P2 C26 169.0(4)
P1 Ir1 P2 C26 157.5(4)
Cl1 Ir1 P2 C26 -18.3(4)
P2 Ir1 N1 C7 5.6(4)
P1 Ir1 N1 C7 -177.8(5)
Cl1 Ir1 N1 C7 -104.9(11)
P2 Ir1 N1 C3 -179.8(4)
P1 Ir1 N1 C3 -3.2(4)
Cl1 Ir1 N1 C3 69.7(12)
N1 Ir1 Cl1 K1 -105.0(10)
P2 Ir1 Cl1 K1 146.0(3)
P1 Ir1 Cl1 K1 -32.8(3)
C15 P1 C1 C3 -121.3(5)
C8 P1 C1 C3 141.5(5)
Ir1 P1 C1 C3 1.9(5)
C26 P2 C2 C7 -175.1(4)
Ir1 P2 C2 C7 -0.2(5)
P1 C1 C3 N1 -4.8(8)
P1 C1 C3 C4 172.4(5)
C7 N1 C3 C1 -179.6(5)
Ir1 N1 C3 C1 5.6(7)
C7 N1 C3 C4 3.0(8)
Ir1 N1 C3 C4 -171.8(4)
C1 C3 C4 C5 -178.3(6)
N1 C3 C4 C5 -1.0(9)
C3 C4 C5 C6 -1.3(10)
C4 C5 C6 C7 1.6(9)
C5 C6 C7 N1 0.5(9)
C5 C6 C7 C2 179.5(6)
C3 N1 C7 C6 -2.9(9)
Ir1 N1 C7 C6 171.7(5)
C3 N1 C7 C2 178.1(5)
Ir1 N1 C7 C2 -7.3(7)
P2 C2 C7 C6 -174.7(5)
P2 C2 C7 N1 4.4(7)
C1 P1 C8 C9 91.8(5)
C15 P1 C8 C9 -20.3(5)
Ir1 P1 C8 C9 -144.6(3)
C1 P1 C8 C13 -82.6(6)
C15 P1 C8 C13 165.3(6)
Ir1 P1 C8 C13 41.0(7)
C13 C8 C9 C10 3.7(9)
P1 C8 C9 C10 -171.5(5)
C13 C8 C9 C14 -179.1(5)
P1 C8 C9 C14 5.7(7)
C8 C9 C10 C11 -1.3(9)
C14 C9 C10 C11 -178.4(5)
C9 C10 C11 C12 -2.0(9)
C9 C10 C11 C18 176.8(6)
C10 C11 C12 C13 3.0(9)
C18 C11 C12 C13 -175.8(6)
C11 C12 C13 C8 -0.6(9)
C11 C12 C13 C22 -176.4(6)
C9 C8 C13 C12 -2.7(9)
P1 C8 C13 C12 171.2(5)
C9 C8 C13 C22 172.8(6)
P1 C8 C13 C22 -13.3(9)
C8 C9 C14 C16 -104.2(6)
C10 C9 C14 C16 73.0(7)
C8 C9 C14 C17 134.5(6)
C10 C9 C14 C17 -48.3(8)
C8 C9 C14 C15 15.7(7)
C10 C9 C14 C15 -167.1(5)
C16 C14 C15 P1 88.1(6)
C17 C14 C15 P1 -150.2(4)
C9 C14 C15 P1 -29.9(6)
C1 P1 C15 C14 -80.4(5)
C8 P1 C15 C14 29.4(4)
Ir1 P1 C15 C14 165.0(3)
C10 C11 C18 C19 5.0(9)
C12 C11 C18 C19 -176.2(6)
C10 C11 C18 C20 126.4(6)
C12 C11 C18 C20 -54.8(8)
C10 C11 C18 C21 -115.3(7)
C12 C11 C18 C21 63.5(7)
C12 C13 C22 C25 -131.5(6)
C8 C13 C22 C25 53.0(8)
C12 C13 C22 C24 -10.4(8)
C8 C13 C22 C24 174.1(6)
C12 C13 C22 C23 108.3(6)
C8 C13 C22 C23 -67.2(7)
C2 P2 C26 C27 -96.5(5)
Ir1 P2 C26 C27 92.0(6)
C2 P2 C26 C31 81.9(5)
Ir1 P2 C26 C31 -89.6(5)
C31 C26 C27 C28 -4.0(9)
P2 C26 C27 C28 174.5(5)
C31 C26 C27 C32 169.6(6)
P2 C26 C27 C32 -12.0(9)
C26 C27 C28 C29 2.1(9)
C32 C27 C28 C29 -172.5(6)
C26 C27 C28 C34 -179.4(5)
C32 C27 C28 C34 6.0(7)
C27 C28 C29 C30 0.4(9)
C34 C28 C29 C30 -177.9(6)
C28 C29 C30 C31 -0.9(9)
C28 C29 C30 C35 176.6(6)
C29 C30 C31 C26 -1.0(9)
C35 C30 C31 C26 -178.9(5)
C29 C30 C31 C37 171.4(6)
C35 C30 C31 C37 -6.5(7)
C27 C26 C31 C30 3.4(8)
P2 C26 C31 C30 -175.0(5)
C27 C26 C31 C37 -167.5(6)
P2 C26 C31 C37 14.1(8)
C28 C27 C32 C40 -125.0(6)
C26 C27 C32 C40 60.9(8)
C28 C27 C32 C38 112.2(6)
C26 C27 C32 C38 -61.9(8)
C28 C27 C32 C33 -5.2(7)
C26 C27 C32 C33 -179.3(6)
C27 C32 C33 C34 2.7(7)
C40 C32 C33 C34 124.8(6)
C38 C32 C33 C34 -112.8(6)
C27 C28 C34 C42 -127.7(6)
C29 C28 C34 C42 50.7(8)
C27 C28 C34 C33 -3.9(7)
C29 C28 C34 C33 174.5(6)
C27 C28 C34 C44 112.6(6)
C29 C28 C34 C44 -69.0(8)
C32 C33 C34 C42 121.6(6)
C32 C33 C34 C28 0.4(7)
C32 C33 C34 C44 -114.4(6)
C29 C30 C35 C48 74.1(8)
C31 C30 C35 C48 -108.2(6)
C29 C30 C35 C36 -167.5(6)
C31 C30 C35 C36 10.3(7)
C29 C30 C35 C46 -49.8(8)
C31 C30 C35 C46 127.9(6)
C30 C35 C36 C37 -10.2(6)
C48 C35 C36 C37 109.0(6)
C46 C35 C36 C37 -127.3(5)
C30 C31 C37 C52 120.3(6)
C26 C31 C37 C52 -68.2(8)
C30 C31 C37 C50 -117.6(6)
C26 C31 C37 C50 54.0(8)
C30 C31 C37 C36 -0.4(6)
C26 C31 C37 C36 171.1(6)
C35 C36 C37 C52 -117.4(6)
C35 C36 C37 C31 6.9(6)
C35 C36 C37 C50 124.9(5)
C27 C32 C38 C39 -175.4(6)
C40 C32 C38 C39 59.4(8)
C33 C32 C38 C39 -63.5(8)
C27 C32 C40 C41 46.7(8)
C38 C32 C40 C41 168.5(5)
C33 C32 C40 C41 -68.5(7)
C28 C34 C42 C43 55.3(7)
C33 C34 C42 C43 -60.7(7)
C44 C34 C42 C43 174.5(6)
C42 C34 C44 C45 63.8(7)
C28 C34 C44 C45 -174.8(5)
C33 C34 C44 C45 -63.8(7)
C30 C35 C46 C47 179.4(6)
C48 C35 C46 C47 55.1(7)
C36 C35 C46 C47 -68.4(7)
C30 C35 C48 C49 -69.7(7)
C36 C35 C48 C49 177.0(6)
C46 C35 C48 C49 53.5(7)
C52 C37 C50 C51 172.3(5)
C31 C37 C50 C51 44.8(8)
C36 C37 C50 C51 -67.4(7)
C31 C37 C52 C53 -50.7(8)
C50 C37 C52 C53 -175.2(6)
C36 C37 C52 C53 65.1(7)
Ir1 Cl1 K1 O5 -7.4(3)
Ir1 Cl1 K1 O2 169.1(3)
Ir1 Cl1 K1 O4 -73.3(3)
Ir1 Cl1 K1 O6 51.9(3)
Ir1 Cl1 K1 O3 -133.4(3)
Ir1 Cl1 K1 O1 111.4(3)
Ir1 Cl1 K1 C57 -147.9(3)
O5 K1 O1 C54 173.1(4)
O2 K1 O1 C54 -22.4(4)
O4 K1 O1 C54 -115.5(5)
O6 K1 O1 C54 147.8(4)
O3 K1 O1 C54 -46.4(4)
Cl1 K1 O1 C54 52.6(4)
C57 K1 O1 C54 -25.9(4)
O5 K1 O1 C65 47.8(4)
O2 K1 O1 C65 -147.7(5)
O4 K1 O1 C65 119.1(5)
O6 K1 O1 C65 22.4(4)
O3 K1 O1 C65 -171.7(4)
Cl1 K1 O1 C65 -72.7(4)
C57 K1 O1 C65 -151.2(4)
C65 O1 C54 C55 179.2(5)
K1 O1 C54 C55 53.6(6)
O1 C54 C55 O2 -64.9(7)
C54 C55 O2 C56 -168.8(6)
C54 C55 O2 K1 44.3(7)
O5 K1 O2 C56 -91.0(7)
O4 K1 O2 C56 -3.2(5)
O6 K1 O2 C56 -167.2(4)
O3 K1 O2 C56 -3.1(4)
O1 K1 O2 C56 -157.7(5)
Cl1 K1 O2 C56 100.8(4)
C57 K1 O2 C56 17.3(4)
O5 K1 O2 C55 53.8(8)
O4 K1 O2 C55 141.6(4)
O6 K1 O2 C55 -22.4(5)
O3 K1 O2 C55 141.8(5)
O1 K1 O2 C55 -12.8(4)
Cl1 K1 O2 C55 -114.4(4)
C57 K1 O2 C55 162.1(5)
C55 O2 C56 C57 -176.3(6)
K1 O2 C56 C57 -29.3(7)
O2 C56 C57 O3 67.8(7)
O2 C56 C57 K1 19.9(5)
O5 K1 C57 O3 25.6(5)
O2 K1 C57 O3 -131.0(5)
O4 K1 C57 O3 30.9(4)
O6 K1 C57 O3 -142.5(5)
O1 K1 C57 O3 -126.5(4)
Cl1 K1 C57 O3 141.4(4)
O5 K1 C57 C56 142.3(4)
O2 K1 C57 C56 -14.4(4)
O4 K1 C57 C56 147.5(4)
O6 K1 C57 C56 -25.9(8)
O3 K1 C57 C56 116.6(6)
O1 K1 C57 C56 -9.9(4)
Cl1 K1 C57 C56 -102.0(4)
C56 C57 O3 C58 169.9(6)
K1 C57 O3 C58 -121.3(5)
C56 C57 O3 K1 -68.8(5)
O5 K1 O3 C58 -41.2(5)
O2 K1 O3 C58 156.4(5)
O4 K1 O3 C58 -23.8(4)
O6 K1 O3 C58 -119.7(7)
O1 K1 O3 C58 -179.7(5)
Cl1 K1 O3 C58 82.6(5)
C57 K1 O3 C58 120.5(6)
O5 K1 O3 C57 -161.7(4)
O2 K1 O3 C57 36.0(4)
O4 K1 O3 C57 -144.2(4)
O6 K1 O3 C57 119.8(7)
O1 K1 O3 C57 59.9(4)
Cl1 K1 O3 C57 -37.9(4)
C57 O3 C58 C59 171.8(6)
K1 O3 C58 C59 55.5(7)
O3 C58 C59 O4 -67.0(7)
C58 C59 O4 C60 176.4(6)
C58 C59 O4 K1 44.6(7)
O5 K1 O4 C60 19.2(5)
O2 K1 O4 C60 -143.1(5)
O6 K1 O4 C60 20.4(5)
O3 K1 O4 C60 -143.2(5)
O1 K1 O4 C60 -62.9(7)
Cl1 K1 O4 C60 129.5(5)
C57 K1 O4 C60 -156.9(5)
O5 K1 O4 C59 151.0(5)
O2 K1 O4 C59 -11.3(5)
O6 K1 O4 C59 152.2(5)
O3 K1 O4 C59 -11.5(5)
O1 K1 O4 C59 68.9(7)
Cl1 K1 O4 C59 -98.7(5)
C57 K1 O4 C59 -25.1(5)
C59 O4 C60 C61 175.8(6)
K1 O4 C60 C61 -50.7(7)
O4 C60 C61 O5 64.8(8)
C60 C61 O5 C62 -179.2(6)
C60 C61 O5 K1 -45.7(7)
O2 K1 O5 C62 -115.1(7)
O4 K1 O5 C62 148.5(5)
O6 K1 O5 C62 -30.3(5)
O3 K1 O5 C62 165.7(5)
O1 K1 O5 C62 -55.5(5)
Cl1 K1 O5 C62 52.1(5)
C57 K1 O5 C62 154.4(5)
O2 K1 O5 C61 111.1(7)
O4 K1 O5 C61 14.7(5)
O6 K1 O5 C61 -164.2(5)
O3 K1 O5 C61 31.9(5)
O1 K1 O5 C61 170.6(5)
Cl1 K1 O5 C61 -81.8(5)
C57 K1 O5 C61 20.6(6)
C61 O5 C62 C63 -164.5(6)
K1 O5 C62 C63 60.7(7)
O5 C62 C63 O6 -61.0(8)
C62 C63 O6 C64 172.6(6)
C62 C63 O6 K1 32.3(8)
O5 K1 O6 C64 -140.6(5)
O2 K1 O6 C64 21.9(5)
O4 K1 O6 C64 -141.9(4)
O3 K1 O6 C64 -54.2(8)
O1 K1 O6 C64 12.3(4)
Cl1 K1 O6 C64 103.4(5)
C57 K1 O6 C64 30.6(7)
O5 K1 O6 C63 -2.4(5)
O2 K1 O6 C63 160.1(5)
O4 K1 O6 C63 -3.6(6)
O3 K1 O6 C63 84.0(8)
O1 K1 O6 C63 150.6(5)
Cl1 K1 O6 C63 -118.3(5)
C57 K1 O6 C63 168.8(6)
C63 O6 C64 C65 175.3(6)
K1 O6 C64 C65 -44.4(7)
C54 O1 C65 C64 179.8(6)
K1 O1 C65 C64 -54.5(6)
O6 C64 C65 O1 66.5(7)
